data_4346717
loop_
_publ_author_name
'Damon, Peter L.'
'Liss, Cameron J.'
'Lewis, Richard A.'
'Morochnik, Simona'
'Szpunar, David E.'
'Telser, Joshua'
'Hayton, Trevor W.'

_publ_section_title
;
 Quantifying the Electron Donor and Acceptor Abilities of the Ketimide
 Ligands in M(N&#x2550;C(t)Bu2)4 (M = V, Nb, Ta).
;
_journal_issue 20
_journal_name_full 'Inorganic chemistry'
_journal_page_first 10081
_journal_page_last 10095
_journal_paper_doi 10.1021/acs.inorgchem.5b02017
_journal_volume 54
_journal_year 2015
_chemical_formula_moiety 'C6 H16 Cl4 N2 Ta'
_chemical_formula_sum 'C6 H16 Cl4 N2 Ta'
_chemical_formula_weight 438.96
_space_group_crystal_system orthorhombic
_space_group_IT_number 33
_space_group_name_Hall 'P 2c -2n'
_space_group_name_H-M_alt 'P n a 21'
_atom_sites_solution_hydrogens geom
_audit_creation_method SHELXL-97
_cell_angle_alpha 90
_cell_angle_beta 90
_cell_angle_gamma 90
_cell_formula_units_Z 4
_cell_length_a 14.503(3)
_cell_length_b 7.4837(14)
_cell_length_c 11.782(2)
_cell_measurement_temperature 104(2)
_cell_volume 1278.8(4)
_computing_structure_refinement 'SHELXL-2013 (Sheldrick, 2013)'
_diffrn_ambient_temperature 104(2)
_diffrn_measured_fraction_theta_full 0.996
_diffrn_measured_fraction_theta_max 0.945
_diffrn_measurement_device_type 'Bruker Kappa Apex II'
_diffrn_measurement_method 'Omega scan'
_diffrn_radiation_monochromator graphite
_diffrn_radiation_source 'fine-focus sealed tube'
_diffrn_radiation_type MoK\a
_diffrn_radiation_wavelength 0.71073
_diffrn_reflns_av_R_equivalents 0.0323
_diffrn_reflns_av_unetI/netI 0.0424
_diffrn_reflns_Laue_measured_fraction_full 0.996
_diffrn_reflns_Laue_measured_fraction_max 0.945
_diffrn_reflns_limit_h_max 15
_diffrn_reflns_limit_h_min -24
_diffrn_reflns_limit_k_max 13
_diffrn_reflns_limit_k_min -13
_diffrn_reflns_limit_l_max 7
_diffrn_reflns_limit_l_min -21
_diffrn_reflns_number 9388
_diffrn_reflns_point_group_measured_fraction_full 0.734
_diffrn_reflns_point_group_measured_fraction_max 0.581
_diffrn_reflns_theta_full 25.242
_diffrn_reflns_theta_max 40.775
_diffrn_reflns_theta_min 2.809
_exptl_absorpt_coefficient_mu 9.393
_exptl_absorpt_correction_T_max 0.7480
_exptl_absorpt_correction_T_min 0.5426
_exptl_absorpt_correction_type multi-scan
_exptl_absorpt_process_details sadabs
_exptl_crystal_colour orange
_exptl_crystal_density_diffrn 2.280
_exptl_crystal_density_method 'not measured'
_exptl_crystal_description block
_exptl_crystal_F_000 828
_exptl_crystal_size_max 0.15
_exptl_crystal_size_mid 0.12
_exptl_crystal_size_min 0.10
_exptl_transmission_factor_max 0.7480
_exptl_transmission_factor_min 0.5426
_refine_diff_density_max 3.078
_refine_diff_density_min -3.057
_refine_diff_density_rms 0.233
_refine_ls_abs_structure_details
;
 Flack x determined using 639 quotients [(I+)-(I-)]/[(I+)+(I-)]
 (Parsons and Flack (2004), Acta Cryst. A60, s61).
;
_refine_ls_abs_structure_Flack 0.483(9)
_refine_ls_extinction_method none
_refine_ls_goodness_of_fit_ref 0.822
_refine_ls_hydrogen_treatment constr
_refine_ls_matrix_type full
_refine_ls_number_parameters 122
_refine_ls_number_reflns 4831
_refine_ls_number_restraints 1
_refine_ls_restrained_S_all 0.822
_refine_ls_R_factor_all 0.0573
_refine_ls_R_factor_gt 0.0389
_refine_ls_shift/su_max 0.001
_refine_ls_shift/su_mean 0.000
_refine_ls_structure_factor_coef Fsqd
_refine_ls_weighting_details 'w=1/[\s^2^(Fo^2^)+(0.1000P)^2^] where P=(Fo^2^+2Fc^2^)/3'
_refine_ls_weighting_scheme calc
_refine_ls_wR_factor_gt 0.1078
_refine_ls_wR_factor_ref 0.1211
_reflns_Friedel_coverage 0.190
_reflns_Friedel_fraction_full 0.444
_reflns_Friedel_fraction_max 0.192
_reflns_number_gt 3768
_reflns_number_total 4831
_reflns_threshold_expression 'I > 2\s(I)'
_cod_data_source_file ic5b02017_si_001.cif
_cod_data_source_block complex3
_cod_database_code 4346717
_shelx_space_group_comment
;
The symmetry employed for this shelxl refinement is uniquely defined
by the following loop, which should always be used as a source of
symmetry information in preference to the above space-group names.
They are only intended as comments.
;

loop_
_space_group_symop_operation_xyz
'x, y, z'
'-x, -y, z+1/2'
'-x+1/2, y+1/2, z+1/2'
'x+1/2, -y+1/2, z'

loop_
_atom_site_label
_atom_site_type_symbol
_atom_site_fract_x
_atom_site_fract_y
_atom_site_fract_z
_atom_site_U_iso_or_equiv
_atom_site_adp_type
_atom_site_occupancy
_atom_site_site_symmetry_order
_atom_site_calc_flag
_atom_site_refinement_flags_posn
_atom_site_refinement_flags_adp
Ta1 Ta 0.12907(2) 0.30135(3) 0.24677(6) 0.01837(7) Uani 1 1 d . .
Cl1 Cl 0.19239(15) 0.4443(3) 0.40701(18) 0.0331(4) Uani 1 1 d . .
Cl2 Cl 0.24047(12) 0.0742(2) 0.25972(17) 0.0278(4) Uani 1 1 d . .
Cl3 Cl 0.00459(19) 0.1984(3) 0.3542(2) 0.0428(6) Uani 1 1 d . .
Cl4 Cl 0.06513(17) 0.1659(3) 0.0807(2) 0.0341(5) Uani 1 1 d . .
N1 N 0.0476(4) 0.5643(8) 0.2085(6) 0.0256(12) Uani 1 1 d . .
N2 N 0.2305(5) 0.4549(9) 0.1278(7) 0.0291(13) Uani 1 1 d . .
C1 C 0.1128(8) 0.6904(11) 0.1604(14) 0.042(3) Uani 1 1 d . .
H10 H 0.1510 0.7418 0.2220 0.050 Uiso 1 1 calc R U
H9 H 0.0788 0.7894 0.1237 0.050 Uiso 1 1 calc R U
C2 C 0.1733(8) 0.6039(14) 0.0763(11) 0.046(3) Uani 1 1 d . .
H7 H 0.2150 0.6947 0.0431 0.055 Uiso 1 1 calc R U
H8 H 0.1350 0.5545 0.0142 0.055 Uiso 1 1 calc R U
C3 C 0.3092(8) 0.5305(18) 0.1867(13) 0.056(3) Uani 1 1 d . .
H2 H 0.3432 0.4350 0.2252 0.084 Uiso 1 1 calc R U
H3 H 0.2877 0.6176 0.2429 0.084 Uiso 1 1 calc R U
H1 H 0.3497 0.5900 0.1320 0.084 Uiso 1 1 calc R U
C4 C 0.2666(8) 0.3483(16) 0.0332(9) 0.040(2) Uani 1 1 d . .
H4 H 0.3088 0.4215 -0.0122 0.060 Uiso 1 1 calc R U
H5 H 0.2153 0.3079 -0.0145 0.060 Uiso 1 1 calc R U
H6 H 0.2997 0.2444 0.0631 0.060 Uiso 1 1 calc R U
C5 C -0.0324(6) 0.5381(13) 0.1303(8) 0.0330(18) Uani 1 1 d . .
H12 H -0.0542 0.6545 0.1034 0.050 Uiso 1 1 calc R U
H11 H -0.0823 0.4772 0.1710 0.050 Uiso 1 1 calc R U
H13 H -0.0131 0.4653 0.0654 0.050 Uiso 1 1 calc R U
C6 C 0.0091(11) 0.6478(17) 0.3130(9) 0.060(4) Uani 1 1 d . .
H14 H 0.0568 0.6514 0.3719 0.090 Uiso 1 1 calc R U
H15 H -0.0434 0.5773 0.3399 0.090 Uiso 1 1 calc R U
H16 H -0.0113 0.7697 0.2958 0.090 Uiso 1 1 calc R U

loop_
_atom_site_aniso_label
_atom_site_aniso_U_11
_atom_site_aniso_U_22
_atom_site_aniso_U_33
_atom_site_aniso_U_23
_atom_site_aniso_U_13
_atom_site_aniso_U_12
Ta1 0.02552(12) 0.01175(9) 0.01782(10) 0.00286(12) -0.00302(15) -0.00039(6)
Cl1 0.0418(11) 0.0291(8) 0.0282(9) -0.0064(8) -0.0130(8) 0.0068(8)
Cl2 0.0338(7) 0.0182(5) 0.0315(11) 0.0044(6) -0.0041(7) 0.0046(5)
Cl3 0.0432(13) 0.0456(14) 0.0396(13) 0.0085(9) 0.0089(10) -0.0114(9)
Cl4 0.0531(13) 0.0189(6) 0.0301(9) -0.0042(7) -0.0174(9) 0.0044(8)
N1 0.031(3) 0.019(2) 0.027(3) -0.001(2) -0.007(2) 0.006(2)
N2 0.034(3) 0.018(2) 0.035(4) 0.007(3) 0.004(3) -0.003(2)
C1 0.050(5) 0.016(3) 0.061(8) 0.013(4) -0.003(5) -0.006(3)
C2 0.044(5) 0.032(4) 0.063(7) 0.026(5) 0.012(5) 0.006(4)
C3 0.042(6) 0.053(7) 0.072(8) 0.007(6) 0.000(5) -0.018(5)
C4 0.045(5) 0.046(5) 0.029(4) 0.006(4) 0.005(4) 0.014(4)
C5 0.035(4) 0.035(4) 0.028(4) -0.001(3) -0.012(3) 0.013(3)
C6 0.095(10) 0.056(6) 0.029(5) -0.012(5) -0.008(6) 0.052(7)

loop_
_atom_type_symbol
_atom_type_description
_atom_type_scat_dispersion_real
_atom_type_scat_dispersion_imag
_atom_type_scat_source
C C 0.0033 0.0016 'International Tables Vol C Tables 4.2.6.8 and 6.1.1.4'
H H 0.0000 0.0000 'International Tables Vol C Tables 4.2.6.8 and 6.1.1.4'
N N 0.0061 0.0033 'International Tables Vol C Tables 4.2.6.8 and 6.1.1.4'
Cl Cl 0.1484 0.1585 'International Tables Vol C Tables 4.2.6.8 and 6.1.1.4'
Ta Ta -0.7052 6.5227 'International Tables Vol C Tables 4.2.6.8 and 6.1.1.4'

loop_
_geom_angle_atom_site_label_1
_geom_angle_atom_site_label_2
_geom_angle_atom_site_label_3
_geom_angle
Cl3 Ta1 N2 167.15(19)
Cl3 Ta1 N1 89.52(19)
N2 Ta1 N1 77.8(3)
Cl3 Ta1 Cl2 104.92(9)
N2 Ta1 Cl2 87.81(18)
N1 Ta1 Cl2 165.53(18)
Cl3 Ta1 Cl1 90.96(10)
N2 Ta1 Cl1 90.7(2)
N1 Ta1 Cl1 88.26(17)
Cl2 Ta1 Cl1 90.48(7)
Cl3 Ta1 Cl4 90.23(10)
N2 Ta1 Cl4 87.8(2)
N1 Ta1 Cl4 90.16(17)
Cl2 Ta1 Cl4 90.75(7)
Cl1 Ta1 Cl4 178.02(8)
C1 N1 C6 107.1(10)
C1 N1 C5 110.6(8)
C6 N1 C5 105.9(8)
C1 N1 Ta1 107.0(5)
C6 N1 Ta1 112.5(6)
C5 N1 Ta1 113.6(5)
C3 N2 C4 107.2(9)
C3 N2 C2 109.6(8)
C4 N2 C2 106.9(8)
C3 N2 Ta1 113.6(7)
C4 N2 Ta1 114.4(6)
C2 N2 Ta1 104.9(5)
N1 C1 C2 111.4(8)
N1 C1 H10 109.3
C2 C1 H10 109.3
N1 C1 H9 109.3
C2 C1 H9 109.3
H10 C1 H9 108.0
C1 C2 N2 112.3(10)
C1 C2 H7 109.1
N2 C2 H7 109.1
C1 C2 H8 109.1
N2 C2 H8 109.1
H7 C2 H8 107.9
N2 C3 H2 109.5
N2 C3 H3 109.5
H2 C3 H3 109.5
N2 C3 H1 109.5
H2 C3 H1 109.5
H3 C3 H1 109.5
N2 C4 H4 109.5
N2 C4 H5 109.5
H4 C4 H5 109.5
N2 C4 H6 109.5
H4 C4 H6 109.5
H5 C4 H6 109.5
N1 C5 H12 109.5
N1 C5 H11 109.5
H12 C5 H11 109.5
N1 C5 H13 109.5
H12 C5 H13 109.5
H11 C5 H13 109.5
N1 C6 H14 109.5
N1 C6 H15 109.5
H14 C6 H15 109.5
N1 C6 H16 109.5
H14 C6 H16 109.5
H15 C6 H16 109.5

loop_
_geom_bond_atom_site_label_1
_geom_bond_atom_site_label_2
_geom_bond_distance
Ta1 Cl3 2.336(2)
Ta1 N2 2.335(7)
Ta1 N1 2.339(6)
Ta1 Cl2 2.3503(16)
Ta1 Cl1 2.356(2)
Ta1 Cl4 2.391(2)
N1 C1 1.451(12)
N1 C6 1.489(13)
N1 C5 1.493(10)
N2 C3 1.450(14)
N2 C4 1.467(14)
N2 C2 1.517(12)
C1 C2 1.473(18)
C1 H10 0.9900
C1 H9 0.9900
C2 H7 0.9900
C2 H8 0.9900
C3 H2 0.9800
C3 H3 0.9800
C3 H1 0.9800
C4 H4 0.9800
C4 H5 0.9800
C4 H6 0.9800
C5 H12 0.9800
C5 H11 0.9800
C5 H13 0.9800
C6 H14 0.9800
C6 H15 0.9800
C6 H16 0.9800

loop_
_geom_hbond_atom_site_label_D
_geom_hbond_atom_site_label_H
_geom_hbond_atom_site_label_A
_geom_hbond_distance_DH
_geom_hbond_distance_HA
_geom_hbond_distance_DA
_geom_hbond_angle_DHA
_geom_hbond_site_symmetry_A
C6 H15 Cl3 0.98 2.92 3.399(13) 110.8 .
C6 H14 Cl1 0.98 2.54 3.258(12) 130.2 .
C5 H13 Cl4 0.98 2.52 3.178(9) 124.5 .
C5 H11 Cl2 0.98 2.80 3.726(10) 157.4 4_455
C4 H6 Cl2 0.98 2.78 3.388(11) 120.8 .
C4 H6 Cl1 0.98 2.91 3.422(12) 113.9 3_544
C4 H5 Cl4 0.98 2.67 3.273(12) 120.1 .
C3 H2 Cl3 0.98 2.96 3.855(13) 151.7 4
C2 H7 Cl1 0.99 2.80 3.776(10) 167.3 3_554
C1 H9 Cl4 0.99 2.87 3.745(8) 147.8 1_565
C1 H10 Cl2 0.99 2.84 3.612(11) 135.2 1_565

loop_
_geom_torsion_atom_site_label_1
_geom_torsion_atom_site_label_2
_geom_torsion_atom_site_label_3
_geom_torsion_atom_site_label_4
_geom_torsion
C6 N1 C1 C2 164.2(10)
C5 N1 C1 C2 -80.8(11)
Ta1 N1 C1 C2 43.4(12)
N1 C1 C2 N2 -61.2(14)
C3 N2 C2 C1 -79.9(11)
C4 N2 C2 C1 164.2(10)
Ta1 N2 C2 C1 42.4(10)
